data_4322946
loop_
_publ_author_name
'Gerd W. Rabe'
'Henrike Heise'
'Glenn P. A. Yap'
'Louise M. Liable-Sands'
'Ilia A. Guzei'
'Arnold L. Rheingold'

_publ_contact_author
;
        Rabe, Gerd W.
        Technische Universitat Munchen
        Anorganisch-Chemisches Institut
        Lichtenbergstr. 4
        85747 Garching
;
_publ_contact_author_email g.rabe@lrz.tu-muenchen.de
_publ_contact_author_fax 011-49-89-3209-3125
_publ_contact_author_phone 011-49-89-3209-3085
_publ_section_title
;
 Molecular Structures of the Heavier Alkali Metal Salts of
 Supermesitylphosphane: A Systematic Investigation
;
_journal_name_full 'Inorganic Chemistry'
_journal_page_first 4235
_journal_page_last 4245
_journal_paper_doi 10.1021/ic971178y
_journal_volume 37
_journal_year 1998
_chemical_formula_sum 'C38 H68 Cs2 N2 P2'
_chemical_formula_weight 880.70
_chemical_name_systematic
;
(10)
;
_space_group_IT_number 2
_symmetry_cell_setting triclinic
_symmetry_space_group_name_Hall '-P 1'
_symmetry_space_group_name_H-M 'P -1'
_atom_sites_solution_hydrogens geom
_atom_sites_solution_primary direct
_atom_sites_solution_secondary difmap
_audit_creation_method SHELXL
_cell_angle_alpha 111.8630(10)
_cell_angle_beta 100.4120(10)
_cell_angle_gamma 97.4820(2)
_cell_formula_units_Z 2
_cell_length_a 10.5690(4)
_cell_length_b 15.0376(5)
_cell_length_c 15.3643(5)
_cell_measurement_temperature 173(2)
_cell_volume 2176.13(13)
_computing_cell_refinement Siemens/SAINT
_computing_data_collection Siemens/SMART
_computing_data_reduction Siemens/SAINT
_computing_molecular_graphics XP-5.03
_computing_publication_material XCIF
_computing_structure_refinement 'SHELXL-5.03 (Sheldrick, 1994)'
_computing_structure_solution 'SHELXS-5.03 (Sheldrick, 1994)'
_diffrn_ambient_temperature 173(2)
_diffrn_measurement_device 'Siemens P4/CCD'
_diffrn_measurement_method 'phi, omega'
_diffrn_radiation_monochromator graphite
_diffrn_radiation_source 'fine-focus sealed tube'
_diffrn_radiation_type MoK\a
_diffrn_radiation_wavelength 0.71073
_diffrn_reflns_av_R_equivalents 0.0460
_diffrn_reflns_av_sigmaI/netI 0.0944
_diffrn_reflns_limit_h_max 13
_diffrn_reflns_limit_h_min -12
_diffrn_reflns_limit_k_max 19
_diffrn_reflns_limit_k_min -19
_diffrn_reflns_limit_l_max 17
_diffrn_reflns_limit_l_min -1
_diffrn_reflns_number 13034
_diffrn_reflns_theta_max 28.30
_diffrn_reflns_theta_min 1.47
_exptl_absorpt_coefficient_mu 1.774
_exptl_crystal_colour yellow
_exptl_crystal_density_diffrn 1.344
_exptl_crystal_description block
_exptl_crystal_F_000 900
_exptl_crystal_size_max .4
_exptl_crystal_size_mid .3
_exptl_crystal_size_min .2
_refine_diff_density_max 0.962
_refine_diff_density_min -1.326
_refine_diff_density_rms 0.175
_refine_ls_extinction_method none
_refine_ls_goodness_of_fit_all 0.984
_refine_ls_goodness_of_fit_obs 0.993
_refine_ls_hydrogen_treatment 'idealized contributions'
_refine_ls_matrix_type full
_refine_ls_number_parameters 396
_refine_ls_number_reflns 9349
_refine_ls_number_restraints 5
_refine_ls_restrained_S_all 1.014
_refine_ls_restrained_S_obs 0.993
_refine_ls_R_factor_all 0.0694
_refine_ls_R_factor_obs 0.0487
_refine_ls_shift/esd_max 0.006
_refine_ls_shift/esd_mean 0.000
_refine_ls_structure_factor_coef Fsqd
_refine_ls_weighting_details 'w=1/[\s^2^(Fo^2^)+(0.0900P)^2^+0.0000P] where P=(Fo^2^+2Fc^2^)/3'
_refine_ls_weighting_scheme calc
_refine_ls_wR_factor_all 0.1702
_refine_ls_wR_factor_obs 0.1408
_reflns_number_observed 6733
_reflns_number_total 9354
_reflns_observed_criterion >2sigma(I)
_cod_data_source_file ic971178y_8.cif
_cod_data_source_block rabz
_cod_depositor_comments
;
The following automatic conversions were performed:

'_refine_ls_weighting_scheme' value 'calc
w=1/[\s^2^(Fo^2^)+(0.0900P)^2^+0.0000P] where P=(Fo^2^+2Fc^2^)/3' was
changed to 'calc'. New tag '_refine_ls_weighting_details' was
created. The value of the new tag was set to
'w=1/[\s^2^(Fo^2^)+(0.0900P)^2^+0.0000P] where P=(Fo^2^+2Fc^2^)/3'.

Automatic conversion script
Id: cif_fix_values 3143 2015-03-26 13:38:13Z robertas 
;
_cod_database_code 4322946

loop_
_symmetry_equiv_pos_as_xyz
'x, y, z'
'-x, -y, -z'

loop_
_atom_site_aniso_label
_atom_site_aniso_U_11
_atom_site_aniso_U_22
_atom_site_aniso_U_33
_atom_site_aniso_U_23
_atom_site_aniso_U_13
_atom_site_aniso_U_12
Cs1 0.0588(2) 0.0347(2) 0.0257(2) 0.00610(14) 0.0139(2) 0.0106(2)
Cs2 0.0545(2) 0.0367(2) 0.0253(2) 0.00583(15) 0.00836(15) 0.0085(2)
P1 0.0512(9) 0.0347(8) 0.0406(8) 0.0232(7) 0.0066(7) 0.0026(7)
P2 0.0486(9) 0.0395(8) 0.0438(8) 0.0249(7) 0.0109(7) 0.0125(7)
N2 0.087(5) 0.143(8) 0.119(7) 0.075(7) 0.054(5) 0.022(5)
C1 0.035(2) 0.030(3) 0.021(2) 0.014(2) 0.009(2) 0.005(2)
C2 0.031(2) 0.035(3) 0.020(2) 0.012(2) 0.007(2) 0.003(2)
C3 0.033(2) 0.033(3) 0.021(2) 0.010(2) 0.005(2) 0.006(2)
C4 0.034(2) 0.030(3) 0.022(2) 0.010(2) 0.009(2) 0.000(2)
C5 0.028(2) 0.031(3) 0.023(2) 0.004(2) 0.008(2) 0.003(2)
C6 0.034(2) 0.027(2) 0.016(2) 0.006(2) 0.006(2) 0.007(2)
C7 0.044(3) 0.039(3) 0.031(3) 0.017(2) 0.014(2) 0.004(2)
C8 0.116(6) 0.035(4) 0.043(4) 0.017(3) 0.023(4) -0.001(4)
C9 0.043(3) 0.096(6) 0.054(4) 0.048(4) 0.014(3) -0.009(4)
C10 0.057(3) 0.048(4) 0.037(3) 0.029(3) 0.020(3) 0.009(3)
C11 0.041(3) 0.053(4) 0.038(3) 0.025(3) 0.008(2) 0.019(3)
C12 0.107(6) 0.088(6) 0.063(5) 0.039(5) 0.037(4) 0.074(5)
C13 0.035(3) 0.127(8) 0.079(5) 0.071(6) 0.006(3) 0.019(4)
C14 0.051(3) 0.072(5) 0.036(3) 0.032(3) 0.004(3) 0.014(3)
C15 0.029(2) 0.043(3) 0.033(3) 0.017(2) 0.008(2) 0.003(2)
C16 0.037(3) 0.054(4) 0.049(4) 0.016(3) 0.001(3) -0.010(3)
C17 0.031(3) 0.079(5) 0.074(5) 0.045(4) 0.015(3) 0.017(3)
C18 0.042(3) 0.061(4) 0.045(3) 0.023(3) 0.024(3) 0.007(3)
C19 0.036(3) 0.030(3) 0.023(2) 0.016(2) 0.011(2) 0.005(2)
C20 0.030(2) 0.027(3) 0.019(2) 0.003(2) 0.008(2) 0.003(2)
C21 0.040(3) 0.030(3) 0.018(2) 0.012(2) 0.008(2) 0.011(2)
C22 0.038(3) 0.028(3) 0.024(2) 0.013(2) 0.011(2) 0.003(2)
C23 0.030(2) 0.041(3) 0.028(2) 0.015(2) 0.011(2) 0.010(2)
C24 0.034(2) 0.022(2) 0.018(2) 0.006(2) 0.009(2) 0.006(2)
C25 0.032(3) 0.050(3) 0.035(3) 0.024(3) 0.009(2) 0.008(2)
C26 0.040(3) 0.077(5) 0.040(3) 0.025(3) 0.019(3) 0.021(3)
C27 0.041(3) 0.060(4) 0.035(3) 0.016(3) 0.003(2) 0.003(3)
C28 0.035(3) 0.059(4) 0.078(5) 0.040(4) 0.019(3) 0.005(3)
C29 0.040(3) 0.039(3) 0.025(2) 0.016(2) 0.014(2) 0.016(2)
C30 0.044(3) 0.068(4) 0.055(4) 0.041(4) 0.015(3) 0.027(3)
C31 0.073(4) 0.051(4) 0.027(3) 0.022(3) 0.020(3) 0.028(3)
C32 0.056(4) 0.033(3) 0.054(4) 0.015(3) 0.013(3) 0.014(3)
C33 0.045(3) 0.044(3) 0.051(4) 0.029(3) 0.017(3) 0.002(3)
C34 0.050(4) 0.093(7) 0.134(8) 0.085(7) 0.036(5) 0.009(4)
C35 0.078(5) 0.083(6) 0.067(5) 0.055(5) 0.040(4) 0.022(4)
C36 0.068(4) 0.036(4) 0.078(5) 0.025(4) 0.010(4) -0.013(3)
C38 0.048(4) 0.115(8) 0.115(8) 0.063(7) 0.034(5) 0.028(5)

loop_
_atom_site_label
_atom_site_type_symbol
_atom_site_fract_x
_atom_site_fract_y
_atom_site_fract_z
_atom_site_U_iso_or_equiv
_atom_site_thermal_displace_type
_atom_site_occupancy
_atom_site_calc_flag
_atom_site_refinement_flags
_atom_site_disorder_group
Cs1 Cs 0.12127(4) 0.12485(3) 0.45380(2) 0.04108(12) Uani 1 d . .
Cs2 Cs 0.05242(4) -0.13297(3) 0.06954(2) 0.04125(12) Uani 1 d . .
P1 P 0.0250(2) 0.12337(11) 0.70054(11) 0.0411(4) Uani 1 d . .
P2 P -0.1005(2) -0.13238(12) -0.20512(12) 0.0413(3) Uani 1 d . .
N1' N 0.4161(17) 0.1107(15) 0.4503(11) 0.092(5) Uiso 0.45 d PD 2
H1'A H 0.4718(17) 0.1690(15) 0.4934(11) 0.110 Uiso 0.45 calc PR 2
H1'B H 0.4368(17) 0.0618(15) 0.4689(11) 0.110 Uiso 0.45 calc PR 2
C37' C 0.4340(18) 0.0895(10) 0.3525(9) 0.071(5) Uiso 0.45 d PD 2
H37A H 0.5275(18) 0.0890(10) 0.3524(9) 0.086 Uiso 0.45 calc PR 2
H37B H 0.4091(18) 0.1409(10) 0.3313(9) 0.086 Uiso 0.45 calc PR 2
N1 N 0.4029(11) 0.1428(9) 0.3980(10) 0.066(3) Uiso 0.55 d PD 1
H1A H 0.3936(11) 0.1622(9) 0.3475(10) 0.080 Uiso 0.55 calc PR 1
H1B H 0.4628(11) 0.1923(9) 0.4501(10) 0.080 Uiso 0.55 calc PR 1
C37 C 0.4599(13) 0.0553(10) 0.3706(12) 0.115(8) Uiso 0.55 d PD 1
H37C H 0.4722(13) 0.0298(10) 0.4217(12) 0.137 Uiso 0.55 calc PR 1
H37D H 0.5440(13) 0.0668(10) 0.3527(12) 0.137 Uiso 0.55 calc PR 1
N2 N 0.3524(8) -0.0232(7) 0.1844(6) 0.106(3) Uani 1 d D .
H2A H 0.4107(8) -0.0614(7) 0.1624(6) 0.127 Uiso 1 calc R .
H2B H 0.3744(8) 0.0361(7) 0.1803(6) 0.127 Uiso 1 calc R .
C1 C 0.0899(5) 0.2304(4) 0.6786(3) 0.0273(10) Uani 1 d . .
C2 C -0.0012(5) 0.2726(4) 0.6326(3) 0.0285(10) Uani 1 d . .
C3 C 0.0462(5) 0.3415(4) 0.5984(3) 0.0298(10) Uani 1 d . .
H3A H -0.0187(5) 0.3702(4) 0.5672(3) 0.036 Uiso 1 calc R .
C4 C 0.1793(5) 0.3715(4) 0.6053(3) 0.0293(10) Uani 1 d . .
C5 C 0.2662(5) 0.3386(4) 0.6587(3) 0.0294(10) Uani 1 d . .
H5A H 0.3627(5) 0.3653(4) 0.6717(3) 0.035 Uiso 1 calc R .
C6 C 0.2272(5) 0.2720(4) 0.6976(3) 0.0265(10) Uani 1 d . .
C7 C 0.2246(5) 0.4456(4) 0.5643(4) 0.0369(12) Uani 1 d . .
C8 C 0.2286(9) 0.5478(5) 0.6340(5) 0.066(2) Uani 1 d . .
H8A H 0.2876(9) 0.5618(5) 0.6967(5) 0.099 Uiso 1 calc R .
H8B H 0.1397(9) 0.5537(5) 0.6421(5) 0.099 Uiso 1 calc R .
H8C H 0.2610(9) 0.5949(5) 0.6086(5) 0.099 Uiso 1 calc R .
C9 C 0.3634(6) 0.4392(6) 0.5473(5) 0.062(2) Uani 1 d . .
H9A H 0.3617(6) 0.3726(6) 0.5019(5) 0.092 Uiso 1 calc R .
H9B H 0.4263(6) 0.4548(6) 0.6090(5) 0.092 Uiso 1 calc R .
H9C H 0.3904(6) 0.4862(6) 0.5203(5) 0.092 Uiso 1 calc R .
C10 C 0.1335(6) 0.4210(5) 0.4655(4) 0.0431(14) Uani 1 d . .
H10A H 0.1327(6) 0.3540(5) 0.4215(4) 0.065 Uiso 1 calc R .
H10B H 0.1653(6) 0.4672(5) 0.4390(4) 0.065 Uiso 1 calc R .
H10C H 0.0441(6) 0.4259(5) 0.4725(4) 0.065 Uiso 1 calc R .
C11 C 0.3411(6) 0.2453(5) 0.7569(4) 0.0415(13) Uani 1 d . .
C12 C 0.3558(9) 0.1400(7) 0.6959(6) 0.076(3) Uani 1 d . .
H12A H 0.3704(9) 0.1364(7) 0.6336(6) 0.114 Uiso 1 calc R .
H12B H 0.2753(9) 0.0926(7) 0.6847(6) 0.114 Uiso 1 calc R .
H12C H 0.4310(9) 0.1247(7) 0.7310(6) 0.114 Uiso 1 calc R .
C13 C 0.4753(6) 0.3135(8) 0.7792(6) 0.072(3) Uani 1 d . .
H13A H 0.4953(6) 0.3104(8) 0.7184(6) 0.108 Uiso 1 calc R .
H13B H 0.5439(6) 0.2925(8) 0.8142(6) 0.108 Uiso 1 calc R .
H13C H 0.4722(6) 0.3810(8) 0.8191(6) 0.108 Uiso 1 calc R .
C14 C 0.3180(6) 0.2548(6) 0.8557(4) 0.051(2) Uani 1 d . .
H14A H 0.2332(6) 0.2127(6) 0.8459(4) 0.077 Uiso 1 calc R .
H14B H 0.3172(6) 0.3232(6) 0.8944(4) 0.077 Uiso 1 calc R .
H14C H 0.3889(6) 0.2347(6) 0.8896(4) 0.077 Uiso 1 calc R .
C15 C -0.1540(5) 0.2471(4) 0.6177(4) 0.0349(12) Uani 1 d . .
C16 C -0.2130(6) 0.1422(5) 0.5422(5) 0.052(2) Uani 1 d . .
H16A H -0.1718(6) 0.0962(5) 0.5627(5) 0.077 Uiso 1 calc R .
H16B H -0.1970(6) 0.1365(5) 0.4796(5) 0.077 Uiso 1 calc R .
H16C H -0.3081(6) 0.1269(5) 0.5358(5) 0.077 Uiso 1 calc R .
C17 C -0.2242(6) 0.3139(6) 0.5798(6) 0.056(2) Uani 1 d . .
H17A H -0.1901(6) 0.3825(6) 0.6256(6) 0.084 Uiso 1 calc R .
H17B H -0.3191(6) 0.2961(6) 0.5729(6) 0.084 Uiso 1 calc R .
H17C H -0.2080(6) 0.3056(6) 0.5167(6) 0.084 Uiso 1 calc R .
C18 C -0.1884(6) 0.2635(5) 0.7153(5) 0.0474(15) Uani 1 d . .
H18A H -0.1491(6) 0.3312(5) 0.7617(5) 0.071 Uiso 1 calc R .
H18B H -0.1536(6) 0.2181(5) 0.7404(5) 0.071 Uiso 1 calc R .
H18C H -0.2843(6) 0.2515(5) 0.7057(5) 0.071 Uiso 1 calc R .
C19 C -0.0224(5) -0.3604(4) -0.1264(3) 0.0278(10) Uani 1 d . .
H19A H -0.0741(5) -0.4176(4) -0.1205(3) 0.033 Uiso 1 calc R .
C20 C -0.0918(5) -0.3004(4) -0.1577(3) 0.0275(10) Uani 1 d . .
C21 C -0.0203(5) -0.2219(4) -0.1744(3) 0.0283(10) Uani 1 d . .
C22 C 0.1203(5) -0.2110(4) -0.1589(3) 0.0296(10) Uani 1 d . .
C23 C 0.1801(5) -0.2766(4) -0.1285(4) 0.0318(11) Uani 1 d . .
H23A H 0.2780(5) -0.2676(4) -0.1175(4) 0.038 Uiso 1 calc R .
C24 C 0.1149(5) -0.3487(3) -0.1086(3) 0.0245(9) Uani 1 d . .
C25 C -0.2437(5) -0.3243(5) -0.1711(4) 0.0365(12) Uani 1 d . .
C26 C -0.2864(6) -0.2391(5) -0.0958(4) 0.050(2) Uani 1 d . .
H26C H -0.2584(6) -0.1780(5) -0.1030(4) 0.060 Uiso 1 calc R .
H26A H -0.2452(6) -0.2316(5) -0.0303(4) 0.060 Uiso 1 calc R .
H26B H -0.3825(6) -0.2540(5) -0.1068(4) 0.060 Uiso 1 calc R .
C27 C -0.3187(6) -0.3471(5) -0.2749(4) 0.0480(15) Uani 1 d . .
H27A H -0.2907(6) -0.2922(5) -0.2919(4) 0.072 Uiso 1 calc R .
H27B H -0.4136(6) -0.3566(5) -0.2794(4) 0.072 Uiso 1 calc R .
H27C H -0.2998(6) -0.4070(5) -0.3198(4) 0.072 Uiso 1 calc R .
C28 C -0.2936(6) -0.4134(5) -0.1512(6) 0.054(2) Uani 1 d . .
H28A H -0.2489(6) -0.4031(5) -0.0855(6) 0.080 Uiso 1 calc R .
H28B H -0.2751(6) -0.4723(5) -0.1980(6) 0.080 Uiso 1 calc R .
H28C H -0.3888(6) -0.4220(5) -0.1576(6) 0.080 Uiso 1 calc R .
C29 C 0.1848(5) -0.4140(4) -0.0687(4) 0.0319(11) Uani 1 d . .
C30 C 0.3315(6) -0.3992(5) -0.0677(5) 0.049(2) Uani 1 d . .
H30A H 0.3409(6) -0.4156(5) -0.1338(5) 0.073 Uiso 1 calc R .
H30B H 0.3721(6) -0.4419(5) -0.0415(5) 0.073 Uiso 1 calc R .
H30C H 0.3753(6) -0.3305(5) -0.0270(5) 0.073 Uiso 1 calc R .
C31 C 0.1730(7) -0.3880(5) 0.0348(4) 0.0458(15) Uani 1 d . .
H31A H 0.2142(7) -0.3187(5) 0.0744(4) 0.069 Uiso 1 calc R .
H31B H 0.2175(7) -0.4289(5) 0.0615(4) 0.069 Uiso 1 calc R .
H31C H 0.0798(7) -0.3998(5) 0.0352(4) 0.069 Uiso 1 calc R .
C32 C 0.1202(6) -0.5225(4) -0.1302(5) 0.0483(15) Uani 1 d . .
H32A H 0.1275(6) -0.5395(4) -0.1969(5) 0.073 Uiso 1 calc R .
H32B H 0.0270(6) -0.5341(4) -0.1296(5) 0.073 Uiso 1 calc R .
H32C H 0.1647(6) -0.5633(4) -0.1034(5) 0.073 Uiso 1 calc R .
C33 C 0.2128(6) -0.1369(5) -0.1791(5) 0.0436(14) Uani 1 d . .
C34 C 0.3561(7) -0.1484(7) -0.1629(8) 0.079(3) Uani 1 d . .
H34A H 0.3880(7) -0.1423(7) -0.0965(8) 0.119 Uiso 1 calc R .
H34B H 0.4109(7) -0.0972(7) -0.1732(8) 0.119 Uiso 1 calc R .
H34C H 0.3610(7) -0.2131(7) -0.2086(8) 0.119 Uiso 1 calc R .
C35 C 0.1713(8) -0.1472(6) -0.2829(6) 0.065(2) Uani 1 d . .
H35A H 0.0798(8) -0.1404(6) -0.2972(6) 0.097 Uiso 1 calc R .
H35B H 0.1788(8) -0.2119(6) -0.3270(6) 0.097 Uiso 1 calc R .
H35C H 0.2286(8) -0.0960(6) -0.2915(6) 0.097 Uiso 1 calc R .
C36 C 0.2179(7) -0.0308(5) -0.1051(6) 0.064(2) Uani 1 d . .
H36A H 0.2449(7) -0.0268(5) -0.0390(6) 0.095 Uiso 1 calc R .
H36B H 0.1304(7) -0.0157(5) -0.1156(6) 0.095 Uiso 1 calc R .
H36C H 0.2815(7) 0.0164(5) -0.1142(6) 0.095 Uiso 1 calc R .
C38 C 0.3474(7) -0.0104(7) 0.2832(5) 0.085(3) Uani 1 d D .
H38A H 0.3344(7) -0.0766(7) 0.2837(5) 0.102 Uiso 1 calc R 1
H38B H 0.2669(7) 0.0142(7) 0.2947(5) 0.102 Uiso 1 calc R 1

loop_
_atom_type_symbol
_atom_type_description
_atom_type_scat_dispersion_real
_atom_type_scat_dispersion_imag
_atom_type_scat_source
C C 0.0033 0.0016 'International Tables Vol C Tables 4.2.6.8 and 6.1.1.4'
H H 0.0000 0.0000 'International Tables Vol C Tables 4.2.6.8 and 6.1.1.4'
N N 0.0061 0.0033 'International Tables Vol C Tables 4.2.6.8 and 6.1.1.4'
P P 0.1023 0.0942 'International Tables Vol C Tables 4.2.6.8 and 6.1.1.4'
Cs Cs -0.3680 2.1192 'International Tables Vol C Tables 4.2.6.8 and 6.1.1.4'

loop_
_geom_angle_atom_site_label_1
_geom_angle_atom_site_label_2
_geom_angle_atom_site_label_3
_geom_angle
_geom_angle_site_symmetry_1
_geom_angle_site_symmetry_3
_geom_angle_publ_flag
N1' Cs1 C1 111.5(3) . . ?
N1 Cs1 C1 123.0(2) . . ?
N1' Cs1 C2 129.7(3) . . ?
N1 Cs1 C2 133.8(2) . . ?
C1 Cs1 C2 24.68(11) . . ?
N1' Cs1 C6 89.0(3) . . ?
N1 Cs1 C6 98.7(2) . . ?
C1 Cs1 C6 24.40(12) . . ?
C2 Cs1 C6 41.74(11) . . ?
N1' Cs1 C4 98.1(4) . . ?
N1 Cs1 C4 94.2(2) . . ?
C1 Cs1 C4 50.20(11) . . ?
C2 Cs1 C4 41.86(11) . . ?
C6 Cs1 C4 41.61(11) . . ?
N1' Cs1 C5 83.6(3) . . ?
N1 Cs1 C5 86.5(2) . . ?
C1 Cs1 C5 42.24(12) . . ?
C2 Cs1 C5 47.55(11) . . ?
C6 Cs1 C5 23.36(11) . . ?
C4 Cs1 C5 22.98(12) . . ?
N1' Cs1 C3 120.9(4) . . ?
N1 Cs1 C3 117.0(2) . . ?
C1 Cs1 C3 42.35(12) . . ?
C2 Cs1 C3 23.45(12) . . ?
C6 Cs1 C3 47.36(11) . . ?
C4 Cs1 C3 23.13(12) . . ?
C5 Cs1 C3 39.63(11) . . ?
N1' Cs1 P1 97.0(4) . 2_556 ?
N1 Cs1 P1 100.0(2) . 2_556 ?
C1 Cs1 P1 123.10(9) . 2_556 ?
C2 Cs1 P1 125.39(9) . 2_556 ?
C6 Cs1 P1 139.03(9) . 2_556 ?
C4 Cs1 P1 164.91(9) . 2_556 ?
C5 Cs1 P1 162.26(9) . 2_556 ?
C3 Cs1 P1 141.88(9) . 2_556 ?
N1' Cs1 C35 135.1(3) . 2 ?
N1 Cs1 C35 116.7(2) . 2 ?
C1 Cs1 C35 108.24(14) . 2 ?
C2 Cs1 C35 84.55(14) . 2 ?
C6 Cs1 C35 124.24(15) . 2 ?
C4 Cs1 C35 91.6(2) . 2 ?
C5 Cs1 C35 114.4(2) . 2 ?
C3 Cs1 C35 77.67(15) . 2 ?
P1 Cs1 C35 77.58(13) 2_556 2 ?
N1' Cs1 P2 83.9(3) . 2 ?
N1 Cs1 P2 66.0(2) . 2 ?
C1 Cs1 P2 148.71(9) . 2 ?
C2 Cs1 P2 125.62(9) . 2 ?
C6 Cs1 P2 141.67(9) . 2 ?
C4 Cs1 P2 102.25(8) . 2 ?
C5 Cs1 P2 118.32(9) . 2 ?
C3 Cs1 P2 106.37(8) . 2 ?
P1 Cs1 P2 79.29(3) 2_556 2 ?
C35 Cs1 P2 51.24(10) 2 2 ?
N1' Cs1 P1 113.8(3) . . ?
N1 Cs1 P1 131.4(2) . . ?
C1 Cs1 P1 25.99(9) . . ?
C2 Cs1 P1 42.99(9) . . ?
C6 Cs1 P1 44.17(9) . . ?
C4 Cs1 P1 76.17(8) . . ?
C5 Cs1 P1 66.18(8) . . ?
C3 Cs1 P1 65.35(8) . . ?
P1 Cs1 P1 97.75(3) 2_556 . ?
C35 Cs1 P1 111.10(10) 2 . ?
P2 Cs1 P1 162.35(3) 2 . ?
N2 Cs2 C20 133.7(2) . . ?
N2 Cs2 C21 117.24(15) . . ?
C20 Cs2 C21 24.78(12) . . ?
N2 Cs2 C19 121.2(2) . . ?
C20 Cs2 C19 23.42(11) . . ?
C21 Cs2 C19 41.87(11) . . ?
N2 Cs2 C22 94.2(2) . . ?
C20 Cs2 C22 41.97(11) . . ?
C21 Cs2 C22 24.05(12) . . ?
C19 Cs2 C22 47.08(11) . . ?
N2 Cs2 C24 98.5(2) . . ?
C20 Cs2 C24 41.22(11) . . ?
C21 Cs2 C24 48.64(11) . . ?
C19 Cs2 C24 22.70(11) . . ?
C22 Cs2 C24 40.46(11) . . ?
N2 Cs2 C23 87.3(2) . . ?
C20 Cs2 C23 46.72(11) . . ?
C21 Cs2 C23 40.85(11) . . ?
C19 Cs2 C23 38.58(11) . . ?
C22 Cs2 C23 22.78(11) . . ?
C24 Cs2 C23 21.81(11) . . ?
N2 Cs2 P2 65.6(2) . 2 ?
C20 Cs2 P2 137.43(9) . 2 ?
C21 Cs2 P2 118.02(9) . 2 ?
C19 Cs2 P2 159.77(8) . 2 ?
C22 Cs2 P2 116.61(9) . 2 ?
C24 Cs2 P2 153.60(8) . 2 ?
C23 Cs2 P2 131.96(9) . 2 ?
N2 Cs2 P1 90.17(12) . 2_556 ?
C20 Cs2 P1 127.98(8) . 2_556 ?
C21 Cs2 P1 151.44(9) . 2_556 ?
C19 Cs2 P1 118.08(8) . 2_556 ?
C22 Cs2 P1 163.98(9) . 2_556 ?
C24 Cs2 P1 123.61(8) . 2_556 ?
C23 Cs2 P1 142.76(9) . 2_556 ?
P2 Cs2 P1 79.19(3) 2 2_556 ?
N2 Cs2 C38 22.55(7) . . ?
C20 Cs2 C38 151.04(15) . . ?
C21 Cs2 C38 139.47(13) . . ?
C19 Cs2 C38 131.3(2) . . ?
C22 Cs2 C38 115.83(13) . . ?
C24 Cs2 C38 110.4(2) . . ?
C23 Cs2 C38 105.16(14) . . ?
P2 Cs2 C38 63.05(15) 2 . ?
P1 Cs2 C38 67.62(11) 2_556 . ?
N2 Cs2 P2 119.39(13) . . ?
C20 Cs2 P2 42.68(9) . . ?
C21 Cs2 P2 24.74(8) . . ?
C19 Cs2 P2 64.41(8) . . ?
C22 Cs2 P2 41.75(9) . . ?
C24 Cs2 P2 73.37(7) . . ?
C23 Cs2 P2 63.12(8) . . ?
P2 Cs2 P2 95.46(3) 2 . ?
P1 Cs2 P2 144.95(3) 2_556 . ?
C38 Cs2 P2 140.16(12) . . ?
N2 Cs2 Cs2 96.1(2) . 2 ?
C20 Cs2 Cs2 85.48(9) . 2 ?
C21 Cs2 Cs2 66.45(8) . 2 ?
C19 Cs2 Cs2 107.51(8) . 2 ?
C22 Cs2 Cs2 73.41(8) . 2 ?
C24 Cs2 Cs2 112.81(7) . 2 ?
C23 Cs2 Cs2 95.72(8) . 2 ?
P2 Cs2 Cs2 52.33(2) 2 2 ?
P1 Cs2 Cs2 121.48(3) 2_556 2 ?
C38 Cs2 Cs2 107.41(14) . 2 ?
P2 Cs2 Cs2 43.13(2) . 2 ?
C1 P1 Cs1 133.3(2) . 2_556 ?
C1 P1 Cs2 125.2(2) . 2_556 ?
Cs1 P1 Cs2 100.25(4) 2_556 2_556 ?
C1 P1 Cs1 52.4(2) . . ?
Cs1 P1 Cs1 82.25(3) 2_556 . ?
Cs2 P1 Cs1 177.46(4) 2_556 . ?
C21 P2 Cs2 130.0(2) . 2 ?
C21 P2 Cs1 120.0(2) . 2 ?
Cs2 P2 Cs1 96.09(3) 2 2 ?
C21 P2 Cs1 120.0(2) . 2 ?
Cs2 P2 Cs1 96.09(3) 2 2 ?
Cs1 P2 Cs1 0.00(2) 2 2 ?
C21 P2 Cs2 50.22(15) . . ?
Cs2 P2 Cs2 84.54(3) 2 . ?
Cs1 P2 Cs2 161.49(5) 2 . ?
Cs1 P2 Cs2 161.49(5) 2 . ?
C37' N1' Cs1 110.1(12) . . ?
N1' C37' C38 108.9(12) . . ?
C37 N1 Cs1 117.9(11) . . ?
N1 C37 C38 96.8(9) . . ?
C38 N2 Cs2 100.3(4) . . ?
C6 C1 C2 116.3(4) . . ?
C6 C1 P1 124.7(4) . . ?
C2 C1 P1 118.8(4) . . ?
C6 C1 Cs1 82.5(3) . . ?
C2 C1 Cs1 81.2(3) . . ?
P1 C1 Cs1 101.6(2) . . ?
C3 C2 C1 119.8(4) . . ?
C3 C2 C15 116.1(4) . . ?
C1 C2 C15 124.1(4) . . ?
C3 C2 Cs1 80.9(3) . . ?
C1 C2 Cs1 74.1(3) . . ?
C15 C2 Cs1 116.0(3) . . ?
C4 C3 C2 123.2(5) . . ?
C4 C3 Cs1 77.9(3) . . ?
C2 C3 Cs1 75.7(3) . . ?
C5 C4 C3 116.2(4) . . ?
C5 C4 C7 122.9(5) . . ?
C3 C4 C7 120.6(5) . . ?
C5 C4 Cs1 78.6(3) . . ?
C3 C4 Cs1 78.9(3) . . ?
C7 C4 Cs1 117.0(3) . . ?
C4 C5 C6 123.9(4) . . ?
C4 C5 Cs1 78.4(3) . . ?
C6 C5 Cs1 77.3(3) . . ?
C5 C6 C1 119.7(4) . . ?
C5 C6 C11 115.8(4) . . ?
C1 C6 C11 124.4(4) . . ?
C5 C6 Cs1 79.4(3) . . ?
C1 C6 Cs1 73.1(3) . . ?
C11 C6 Cs1 116.4(3) . . ?
C8 C7 C10 111.1(5) . . ?
C8 C7 C4 110.0(5) . . ?
C10 C7 C4 110.2(5) . . ?
C8 C7 C9 108.9(6) . . ?
C10 C7 C9 106.1(5) . . ?
C4 C7 C9 110.4(5) . . ?
C14 C11 C13 105.9(5) . . ?
C14 C11 C12 111.5(6) . . ?
C13 C11 C12 106.1(6) . . ?
C14 C11 C6 111.6(5) . . ?
C13 C11 C6 112.4(5) . . ?
C12 C11 C6 109.2(5) . . ?
C16 C15 C17 105.9(5) . . ?
C16 C15 C18 111.8(5) . . ?
C17 C15 C18 105.4(5) . . ?
C16 C15 C2 110.8(5) . . ?
C17 C15 C2 112.5(4) . . ?
C18 C15 C2 110.4(4) . . ?
C20 C19 C24 123.8(4) . . ?
C20 C19 Cs2 73.8(3) . . ?
C24 C19 Cs2 83.7(3) . . ?
C19 C20 C21 119.2(4) . . ?
C19 C20 C25 115.8(4) . . ?
C21 C20 C25 125.0(4) . . ?
C19 C20 Cs2 82.8(3) . . ?
C21 C20 Cs2 77.6(3) . . ?
C25 C20 Cs2 109.4(3) . . ?
C22 C21 C20 117.4(4) . . ?
C22 C21 P2 120.0(4) . . ?
C20 C21 P2 122.5(4) . . ?
C22 C21 Cs2 83.0(3) . . ?
C20 C21 Cs2 77.6(3) . . ?
P2 C21 Cs2 105.0(2) . . ?
C23 C22 C21 118.7(4) . . ?
C23 C22 C33 115.8(4) . . ?
C21 C22 C33 125.4(5) . . ?
C23 C22 Cs2 83.2(3) . . ?
C21 C22 Cs2 73.0(3) . . ?
C33 C22 Cs2 117.7(3) . . ?
C24 C23 C22 124.8(5) . . ?
C24 C23 Cs2 78.8(3) . . ?
C22 C23 Cs2 74.0(3) . . ?
C23 C24 C19 116.0(4) . . ?
C23 C24 C29 123.3(4) . . ?
C19 C24 C29 120.6(4) . . ?
C23 C24 Cs2 79.3(3) . . ?
C19 C24 Cs2 73.6(3) . . ?
C29 C24 Cs2 115.9(3) . . ?
C28 C25 C27 105.7(5) . . ?
C28 C25 C26 103.4(5) . . ?
C27 C25 C26 111.4(5) . . ?
C28 C25 C20 113.9(4) . . ?
C27 C25 C20 111.7(4) . . ?
C26 C25 C20 110.4(5) . . ?
C31 C29 C32 109.2(5) . . ?
C31 C29 C30 108.4(5) . . ?
C32 C29 C30 108.2(5) . . ?
C31 C29 C24 108.5(4) . . ?
C32 C29 C24 110.3(4) . . ?
C30 C29 C24 112.2(4) . . ?
C35 C33 C34 106.1(6) . . ?
C35 C33 C22 112.0(5) . . ?
C34 C33 C22 113.2(5) . . ?
C35 C33 C36 111.7(6) . . ?
C34 C33 C36 104.8(6) . . ?
C22 C33 C36 108.9(5) . . ?
N2 C38 C37 121.7(12) . . ?
N2 C38 C37' 107.6(8) . . ?
N2 C38 Cs2 57.1(4) . . ?
C37 C38 Cs2 170.3(7) . . ?
C37' C38 Cs2 142.8(10) . . ?

loop_
_geom_bond_atom_site_label_1
_geom_bond_atom_site_label_2
_geom_bond_distance
_geom_bond_site_symmetry_2
_geom_bond_publ_flag
Cs1 N1' 3.16(2) . ?
Cs1 N1 3.248(11) . ?
Cs1 C1 3.321(5) . ?
Cs1 C2 3.413(5) . ?
Cs1 C6 3.442(4) . ?
Cs1 C4 3.465(5) . ?
Cs1 C5 3.468(5) . ?
Cs1 C3 3.477(5) . ?
Cs1 P1 3.539(2) 2_556 ?
Cs1 C35 3.817(8) 2 ?
Cs1 P2 3.832(2) 2 ?
Cs1 P1 4.106(2) . ?
Cs2 N2 3.216(8) . ?
Cs2 C20 3.374(5) . ?
Cs2 C21 3.375(4) . ?
Cs2 C19 3.486(5) . ?
Cs2 C22 3.503(5) . ?
Cs2 C24 3.613(4) . ?
Cs2 C23 3.619(5) . ?
Cs2 P2 3.663(2) 2 ?
Cs2 P1 3.724(2) 2_556 ?
Cs2 C38 3.767(7) . ?
Cs2 P2 4.241(2) . ?
Cs2 Cs2 5.3338(7) 2 ?
P1 C1 1.837(5) . ?
P1 Cs1 3.539(2) 2_556 ?
P1 Cs2 3.724(2) 2_556 ?
P2 C21 1.838(5) . ?
P2 Cs2 3.663(2) 2 ?
P2 Cs1 3.832(2) 2 ?
P2 Cs1 3.832(2) 2 ?
N1' C37' 1.4690(10) . ?
C37' C38 1.5241(10) . ?
N1 C37 1.4689(10) . ?
C37 C38 1.5237(10) . ?
N2 C38 1.4688(10) . ?
C1 C6 1.434(7) . ?
C1 C2 1.442(7) . ?
C2 C3 1.402(7) . ?
C2 C15 1.565(7) . ?
C3 C4 1.392(7) . ?
C4 C5 1.381(7) . ?
C4 C7 1.537(7) . ?
C5 C6 1.399(7) . ?
C6 C11 1.563(7) . ?
C7 C8 1.500(9) . ?
C7 C10 1.526(8) . ?
C7 C9 1.545(8) . ?
C11 C14 1.537(8) . ?
C11 C13 1.538(9) . ?
C11 C12 1.556(10) . ?
C15 C16 1.530(8) . ?
C15 C17 1.540(8) . ?
C15 C18 1.544(7) . ?
C19 C20 1.396(7) . ?
C19 C24 1.402(7) . ?
C20 C21 1.448(7) . ?
C20 C25 1.557(7) . ?
C21 C22 1.439(7) . ?
C22 C23 1.411(7) . ?
C22 C33 1.543(7) . ?
C23 C24 1.368(7) . ?
C24 C29 1.536(7) . ?
C25 C28 1.531(8) . ?
C25 C27 1.535(8) . ?
C25 C26 1.556(8) . ?
C29 C31 1.522(7) . ?
C29 C32 1.533(8) . ?
C29 C30 1.535(7) . ?
C33 C35 1.518(9) . ?
C33 C34 1.533(9) . ?
C33 C36 1.563(10) . ?
